data_7716008
loop_
_publ_author_name
'Kitase, Kosuke'
'Akahoshi, Daisuke'
'Kitazawa, Takafumi'

_publ_section_title
;
 Soma-Iwamoto-type SCO complex
 Fe(quinazoline)<sub>2</sub>[Au(CN)<sub>2</sub>]<sub>2</sub> using the
 quinazoline-type ligand.
;
_journal_issue 22
_journal_name_full 'Dalton transactions (Cambridge, England : 2003)'
_journal_page_first 9248
_journal_page_last 9251
_journal_paper_doi 10.1039/d4dt00458b
_journal_volume 53
_journal_year 2024
_chemical_formula_sum 'C20 H16 Au2 Fe N8 O2'
_chemical_formula_weight 850.19
_space_group_crystal_system triclinic
_space_group_IT_number 2
_space_group_name_Hall '-P 1'
_space_group_name_H-M_alt 'P -1'
_atom_sites_solution_hydrogens mixed
_audit_creation_method SHELXL-2017/1
_audit_update_record
;
2024-02-10 deposited with the CCDC.	2024-04-18 downloaded from the CCDC.
;
_cell_angle_alpha 80.236(4)
_cell_angle_beta 76.919(3)
_cell_angle_gamma 79.867(3)
_cell_formula_units_Z 1
_cell_length_a 7.2983(11)
_cell_length_b 7.7651(12)
_cell_length_c 10.7931(17)
_cell_measurement_reflns_used 4551
_cell_measurement_temperature 90(2)
_cell_measurement_theta_max 28.42
_cell_measurement_theta_min 3.11
_cell_volume 581.11(16)
_computing_cell_refinement 'Bruker SAINT'
_computing_data_collection 'Bruker APEX2'
_computing_data_reduction 'Bruker SAINT'
_computing_molecular_graphics 'Bruker SHELXTL'
_computing_publication_material 'Bruker SHELXTL'
_computing_structure_refinement 'SHELXL-2017/1 (Sheldrick, 2017)'
_computing_structure_solution 'SHELXS-97 (Sheldrick 2008)'
_diffrn_ambient_temperature 90(2)
_diffrn_detector_area_resol_mean 8.336
_diffrn_measured_fraction_theta_full 0.993
_diffrn_measured_fraction_theta_max 0.983
_diffrn_measurement_device_type 'Bruker APEX-II CCD'
_diffrn_measurement_method '\f and \w scans'
_diffrn_radiation_type MoK\a
_diffrn_radiation_wavelength 0.71073
_diffrn_reflns_av_unetI/netI 0.0277
_diffrn_reflns_Laue_measured_fraction_full 0.993
_diffrn_reflns_Laue_measured_fraction_max 0.983
_diffrn_reflns_limit_h_max 9
_diffrn_reflns_limit_h_min -9
_diffrn_reflns_limit_k_max 10
_diffrn_reflns_limit_k_min -9
_diffrn_reflns_limit_l_max 14
_diffrn_reflns_limit_l_min 0
_diffrn_reflns_number 2616
_diffrn_reflns_point_group_measured_fraction_full 0.993
_diffrn_reflns_point_group_measured_fraction_max 0.983
_diffrn_reflns_theta_full 25.000
_diffrn_reflns_theta_max 27.570
_diffrn_reflns_theta_min 1.955
_exptl_absorpt_coefficient_mu 13.242
_exptl_absorpt_correction_T_max 0.32
_exptl_absorpt_correction_T_min 0.21
_exptl_absorpt_correction_type multi-scan
_exptl_absorpt_process_details 'TWINABS - Bruker AXS scaling for twinned crystals - Version 2012/1'
_exptl_crystal_colour yellow
_exptl_crystal_density_diffrn 2.429
_exptl_crystal_description block
_exptl_crystal_F_000 392
_exptl_crystal_size_max 0.280
_exptl_crystal_size_mid 0.140
_exptl_crystal_size_min 0.110
_refine_diff_density_max 2.216
_refine_diff_density_min -2.607
_refine_diff_density_rms 0.242
_refine_ls_extinction_method none
_refine_ls_goodness_of_fit_ref 0.809
_refine_ls_hydrogen_treatment mixed
_refine_ls_matrix_type full
_refine_ls_number_parameters 158
_refine_ls_number_reflns 2616
_refine_ls_number_restraints 2
_refine_ls_restrained_S_all 0.809
_refine_ls_R_factor_all 0.0329
_refine_ls_R_factor_gt 0.0315
_refine_ls_shift/su_max 0.000
_refine_ls_shift/su_mean 0.000
_refine_ls_structure_factor_coef Fsqd
_refine_ls_weighting_details 'w=1/[\s^2^(Fo^2^)+(0.1000P)^2^+0.2943P] where P=(Fo^2^+2Fc^2^)/3'
_refine_ls_weighting_scheme calc
_refine_ls_wR_factor_gt 0.0875
_refine_ls_wR_factor_ref 0.0894
_reflns_Friedel_coverage 0.000
_reflns_number_gt 2509
_reflns_number_total 2616
_reflns_threshold_expression 'I > 2\s(I)'
_cod_data_source_file d4dt00458b2.cif
_cod_data_source_block test_1_a_CCDC1
_cod_depositor_comments
;
The following automatic conversions were performed:

data item '_exptl_absorpt_correction_type' value 'Multi-Scan' was
changed to 'multi-scan' in accordance with the
/home/data/users/saulius/crontab/automatic-downloads/rss-feeds/RSC/lib/dictionaries/cif_core.dic
dictionary named 'cif_core.dic' version 2.4.2 last updated on
2011-04-26.

Automatic conversion script
Id: cif_fix_values 8170 2020-07-09 18:12:32Z antanas 

 Adding full bibliography for 7716006--7716010.cif.
;
_cod_database_code 7716008
_shelx_shelxl_version_number 2017/1
_shelx_space_group_comment
; 
The symmetry employed for this shelxl refinement is uniquely defined 
by the following loop, which should always be used as a source of 
symmetry information in preference to the above space-group names. 
They are only intended as comments. 
;
_shelx_estimated_absorpt_t_min 0.119
_shelx_estimated_absorpt_t_max 0.324

loop_
_space_group_symop_operation_xyz
'x, y, z'
'-x, -y, -z'

loop_
_atom_site_label
_atom_site_type_symbol
_atom_site_fract_x
_atom_site_fract_y
_atom_site_fract_z
_atom_site_U_iso_or_equiv
_atom_site_adp_type
_atom_site_occupancy
_atom_site_site_symmetry_order
_atom_site_calc_flag
_atom_site_refinement_flags_posn
_atom_site_refinement_flags_adp
_atom_site_refinement_flags_occupancy
_atom_site_disorder_assembly
_atom_site_disorder_group
Au1 Au 0.29417(2) -0.07481(2) -0.42157(2) 0.01195(10) Uani 1 1 d . . . . .
Fe1 Fe 0.500000 0.000000 0.000000 0.0112(2) Uani 1 2 d S . P . .
N1 N 0.4138(8) -0.0116(7) -0.1736(5) 0.0151(10) Uani 1 1 d . . . . .
N2 N 0.1832(8) -0.1635(9) -0.6657(6) 0.0229(12) Uani 1 1 d . . . . .
N3 N 0.2323(7) 0.1828(6) 0.0655(5) 0.0128(9) Uani 1 1 d . . . . .
N4 N -0.0890(7) 0.2862(6) 0.0415(4) 0.0123(9) Uani 1 1 d . . . . .
C1 C 0.3685(8) -0.0318(8) -0.2657(6) 0.0126(11) Uani 1 1 d . . . . .
C2 C 0.2183(9) -0.1285(9) -0.5739(6) 0.0166(12) Uani 1 1 d . . . . .
C6 C -0.1188(7) 0.3780(7) 0.1438(5) 0.0116(10) Uani 1 1 d . . . . .
C10 C -0.0009(9) 0.4762(8) 0.3116(6) 0.0189(12) Uani 1 1 d . . . . .
H10 H 0.097826 0.475850 0.355915 0.023 Uiso 1 1 calc R U . . .
C7 C -0.2971(8) 0.4768(8) 0.1844(6) 0.0168(11) Uani 1 1 d . . . . .
H7 H -0.398388 0.478748 0.141994 0.020 Uiso 1 1 calc R U . . .
C3 C 0.0790(8) 0.1977(8) 0.0080(5) 0.0144(11) Uani 1 1 d . . . . .
H3 H 0.098002 0.136682 -0.064063 0.017 Uiso 1 1 calc R U . . .
C9 C -0.1738(11) 0.5720(9) 0.3467(6) 0.0253(14) Uani 1 1 d . . . . .
H9 H -0.193728 0.641570 0.414223 0.030 Uiso 1 1 calc R U . . .
C8 C -0.3240(9) 0.5707(8) 0.2858(6) 0.0199(12) Uani 1 1 d . . . . .
H8 H -0.445114 0.635210 0.314815 0.024 Uiso 1 1 calc R U . . .
O1 O 0.3536(6) -0.2155(5) 0.0866(4) 0.0135(8) Uani 1 1 d D . . . .
H1A H 0.290(9) -0.191(10) 0.159(4) 0.020 Uiso 1 1 d D U . . .
H1B H 0.302(10) -0.240(10) 0.029(6) 0.020 Uiso 1 1 d D U . . .
C5 C 0.0315(8) 0.3764(7) 0.2081(5) 0.0139(11) Uani 1 1 d . . . . .
C4 C 0.2032(9) 0.2720(8) 0.1643(6) 0.0177(12) Uani 1 1 d . . . . .
H4 H 0.304544 0.264672 0.207697 0.021 Uiso 1 1 calc R U . . .

loop_
_atom_site_aniso_label
_atom_site_aniso_U_11
_atom_site_aniso_U_22
_atom_site_aniso_U_33
_atom_site_aniso_U_23
_atom_site_aniso_U_13
_atom_site_aniso_U_12
Au1 0.01565(14) 0.01690(14) 0.00516(14) -0.00413(8) -0.00326(9) -0.00328(9)
Fe1 0.0128(5) 0.0166(5) 0.0059(5) -0.0036(4) -0.0032(4) -0.0029(4)
N1 0.019(2) 0.019(2) 0.010(2) -0.0027(19) -0.005(2) -0.004(2)
N2 0.020(3) 0.035(3) 0.017(3) -0.008(2) -0.003(2) -0.009(2)
N3 0.014(2) 0.016(2) 0.009(2) -0.0029(17) -0.0024(17) -0.0019(18)
N4 0.014(2) 0.018(2) 0.006(2) -0.0032(17) -0.0026(17) -0.0049(18)
C1 0.014(2) 0.014(3) 0.011(3) -0.003(2) -0.004(2) -0.002(2)
C2 0.016(3) 0.024(3) 0.012(3) -0.008(2) -0.001(2) -0.003(2)
C6 0.014(2) 0.015(2) 0.007(2) 0.0002(19) -0.003(2) -0.007(2)
C10 0.024(3) 0.019(3) 0.016(3) -0.006(2) -0.010(2) 0.001(2)
C7 0.018(3) 0.017(3) 0.017(3) -0.005(2) -0.003(2) -0.003(2)
C3 0.020(3) 0.016(3) 0.008(2) -0.002(2) 0.000(2) -0.007(2)
C9 0.040(4) 0.021(3) 0.015(3) -0.009(2) -0.003(3) -0.003(3)
C8 0.021(3) 0.013(3) 0.023(3) -0.004(2) -0.001(2) 0.002(2)
O1 0.0169(18) 0.021(2) 0.0049(18) -0.0042(15) -0.0042(15) -0.0030(16)
C5 0.020(3) 0.015(2) 0.008(2) 0.000(2) -0.007(2) -0.002(2)
C4 0.024(3) 0.018(3) 0.013(3) -0.001(2) -0.010(2) -0.003(2)

loop_
_atom_type_symbol
_atom_type_description
_atom_type_scat_dispersion_real
_atom_type_scat_dispersion_imag
_atom_type_scat_source
C C 0.0033 0.0016 'International Tables Vol C Tables 4.2.6.8 and 6.1.1.4'
H H 0.0000 0.0000 'International Tables Vol C Tables 4.2.6.8 and 6.1.1.4'
N N 0.0061 0.0033 'International Tables Vol C Tables 4.2.6.8 and 6.1.1.4'
O O 0.0106 0.0060 'International Tables Vol C Tables 4.2.6.8 and 6.1.1.4'
Fe Fe 0.3463 0.8444 'International Tables Vol C Tables 4.2.6.8 and 6.1.1.4'
Au Au -2.0133 8.8022 'International Tables Vol C Tables 4.2.6.8 and 6.1.1.4'

loop_
_geom_angle_atom_site_label_1
_geom_angle_atom_site_label_2
_geom_angle_atom_site_label_3
_geom_angle
_geom_angle_site_symmetry_1
_geom_angle_site_symmetry_3
_geom_angle_publ_flag
C1 Au1 C2 177.5(2) . . ?
O1 Fe1 O1 180.0 . 2_655 ?
O1 Fe1 N1 91.41(18) . 2_655 ?
O1 Fe1 N1 88.59(18) 2_655 2_655 ?
O1 Fe1 N1 88.59(18) . . ?
O1 Fe1 N1 91.41(18) 2_655 . ?
N1 Fe1 N1 180.0 2_655 . ?
O1 Fe1 N3 91.48(16) . 2_655 ?
O1 Fe1 N3 88.52(16) 2_655 2_655 ?
N1 Fe1 N3 90.99(19) 2_655 2_655 ?
N1 Fe1 N3 89.01(19) . 2_655 ?
O1 Fe1 N3 88.52(16) . . ?
O1 Fe1 N3 91.48(16) 2_655 . ?
N1 Fe1 N3 89.01(19) 2_655 . ?
N1 Fe1 N3 90.99(19) . . ?
N3 Fe1 N3 180.0 2_655 . ?
C1 N1 Fe1 174.7(5) . . ?
C4 N3 C3 115.2(5) . . ?
C4 N3 Fe1 124.6(4) . . ?
C3 N3 Fe1 120.1(4) . . ?
C3 N4 C6 117.5(5) . . ?
N1 C1 Au1 178.1(6) . . ?
N2 C2 Au1 176.6(6) . . ?
N4 C6 C7 120.3(5) . . ?
N4 C6 C5 120.2(5) . . ?
C7 C6 C5 119.6(5) . . ?
C9 C10 C5 119.4(6) . . ?
C9 C10 H10 120.3 . . ?
C5 C10 H10 120.3 . . ?
C8 C7 C6 119.6(6) . . ?
C8 C7 H7 120.2 . . ?
C6 C7 H7 120.2 . . ?
N4 C3 N3 127.2(5) . . ?
N4 C3 H3 116.4 . . ?
N3 C3 H3 116.4 . . ?
C10 C9 C8 121.6(6) . . ?
C10 C9 H9 119.2 . . ?
C8 C9 H9 119.2 . . ?
C7 C8 C9 120.5(6) . . ?
C7 C8 H8 119.8 . . ?
C9 C8 H8 119.8 . . ?
Fe1 O1 H1A 107(5) . . ?
Fe1 O1 H1B 106(5) . . ?
H1A O1 H1B 122(7) . . ?
C4 C5 C10 124.4(5) . . ?
C4 C5 C6 116.4(5) . . ?
C10 C5 C6 119.3(5) . . ?
N3 C4 C5 123.6(5) . . ?
N3 C4 H4 118.2 . . ?
C5 C4 H4 118.2 . . ?

loop_
_geom_bond_atom_site_label_1
_geom_bond_atom_site_label_2
_geom_bond_distance
_geom_bond_site_symmetry_2
_geom_bond_publ_flag
Au1 C1 1.976(6) . ?
Au1 C2 1.977(7) . ?
Fe1 O1 2.112(4) . ?
Fe1 O1 2.112(4) 2_655 ?
Fe1 N1 2.127(6) 2_655 ?
Fe1 N1 2.127(6) . ?
Fe1 N3 2.252(5) 2_655 ?
Fe1 N3 2.252(5) . ?
N1 C1 1.158(9) . ?
N2 C2 1.163(9) . ?
N3 C4 1.326(8) . ?
N3 C3 1.376(8) . ?
N4 C3 1.302(8) . ?
N4 C6 1.370(7) . ?
C6 C7 1.407(8) . ?
C6 C5 1.422(7) . ?
C10 C9 1.356(9) . ?
C10 C5 1.419(8) . ?
C10 H10 0.9500 . ?
C7 C8 1.376(9) . ?
C7 H7 0.9500 . ?
C3 H3 0.9500 . ?
C9 C8 1.401(10) . ?
C9 H9 0.9500 . ?
C8 H8 0.9500 . ?
O1 H1A 0.85(2) . ?
O1 H1B 0.85(2) . ?
C5 C4 1.398(8) . ?
C4 H4 0.9500 . ?

loop_
_geom_hbond_atom_site_label_D
_geom_hbond_atom_site_label_H
_geom_hbond_atom_site_label_A
_geom_hbond_distance_DH
_geom_hbond_distance_HA
_geom_hbond_distance_DA
_geom_hbond_angle_DHA
_geom_hbond_site_symmetry_A
_geom_hbond_publ_flag
O1 H1A N2 0.85(2) 1.91(3) 2.746(7) 169(7) 1_556 yes
O1 H1B N4 0.85(2) 1.99(4) 2.789(6) 155(8) 2 yes
